data_4031240
loop_
_publ_author_name
'Edwards, A.J.'

_publ_section_title
;
 Crystal structure of the adduct of rhenium tetrachloride oxide and
 rhenium chloride trioxide
;
_journal_name_full
;
Journal of the Chemical Society. Dalton Transactions, Inorganic Chemistry 
(1972-)
;
_journal_page_first 2419
_journal_page_last 2421
_journal_volume 1976
_journal_year 1976
_chemical_formula_sum 'Cl5 O4 Re2'
_chemical_name_systematic 'Re2 Cl5 O4'
_space_group_IT_number 1
_symmetry_space_group_name_Hall 'P 1'
_symmetry_space_group_name_H-M 'P 1'
_cell_angle_alpha 114.8
_cell_angle_beta 96.2
_cell_angle_gamma 95
_cell_formula_units_Z 1
_cell_length_a 5.78
_cell_length_b 6.02
_cell_length_c 8.08
_cell_volume 250.980
_citation_journal_id_ASTM JCDTBI
_cod_data_source_file Edwards_JCDTBI_1976_654.cif
_cod_data_source_block Cl5O4Re2
_cod_original_cell_volume 250.9797
_cod_database_code 4031240

loop_
_symmetry_equiv_pos_as_xyz
x,y,z

loop_
_atom_site_label
_atom_site_type_symbol
_atom_site_fract_x
_atom_site_fract_y
_atom_site_fract_z
_atom_site_occupancy
_atom_site_U_iso_or_equiv
O3 O-2 0.126 -0.006 0.532 1 0.0
Re2 Re+6 0.3456 -0.0247 0.4391 1 0.0
Cl5 Cl-1 0.5956 0.3 0.5981 1 0.0
Cl1 Cl-1 -0.0492 0.3049 0.2733 1 0.0
Cl2 Cl-1 0.1546 -0.3245 -0.197 1 0.0
O4 O-2 0.51 -0.27 0.439 1 0.0
Cl4 Cl-1 -0.2192 -0.2682 0.0717 1 0.0
O2 O-2 -0.144 0.061 -0.152 1 0.0
O1 O-2 0.311 -0.05 0.209 1 0.0
Re1 Re+7 0 0 0 1 0.0
Cl3 Cl-1 0.3276 0.2419 0.0077 1 0.0
